data_7003642
loop_
_publ_author_name
'Hsu, S. J.'
'Hsu, K. M.'
'Leong, Max K.'
'Lin, Ivan J. B.'

_publ_section_title
;
 Au(i)-benzimidazole/imidazole complexes. Liquid crystals and
 nanomaterials
;
_journal_issue 14
_journal_name_full 'Dalton Transactions'
_journal_page_first 1924
_journal_page_last 1931
_journal_paper_doi 10.1039/b717787a
_journal_year 2008
_chemical_formula_sum 'C34 H68 Au N5 O5'
_chemical_formula_weight 823.90
_chemical_name_common (Au(C14-Im)2)(NO3)
_chemical_name_systematic
;
?
;
_space_group_IT_number 2
_symmetry_cell_setting triclinic
_symmetry_space_group_name_Hall '-P 1'
_symmetry_space_group_name_H-M 'P -1'
_atom_sites_solution_hydrogens geom
_atom_sites_solution_primary direct
_atom_sites_solution_secondary difmap
_audit_creation_method SHELXL-97
_cell_angle_alpha 92.838(2)
_cell_angle_beta 92.054(2)
_cell_angle_gamma 101.360(2)
_cell_formula_units_Z 2
_cell_length_a 8.2729(11)
_cell_length_b 9.1630(12)
_cell_length_c 25.254(3)
_cell_measurement_temperature 100(2)
_cell_volume 1872.5(4)
_computing_structure_refinement 'SHELXL-97 (Sheldrick, 1997)'
_computing_structure_solution 'SHELXS-97 (Sheldrick, 1990)'
_diffrn_ambient_temperature 100(2)
_diffrn_measured_fraction_theta_full 0.989
_diffrn_measured_fraction_theta_max 0.989
_diffrn_radiation_monochromator graphite
_diffrn_radiation_source 'fine-focus sealed tube'
_diffrn_radiation_type MoK\a
_diffrn_radiation_wavelength 0.71073
_diffrn_reflns_av_R_equivalents 0.0573
_diffrn_reflns_av_sigmaI/netI 0.0555
_diffrn_reflns_limit_h_max 11
_diffrn_reflns_limit_h_min -11
_diffrn_reflns_limit_k_max 12
_diffrn_reflns_limit_k_min -12
_diffrn_reflns_limit_l_max 33
_diffrn_reflns_limit_l_min -33
_diffrn_reflns_number 22107
_diffrn_reflns_theta_full 28.38
_diffrn_reflns_theta_max 28.38
_diffrn_reflns_theta_min 0.81
_exptl_absorpt_coefficient_mu 3.973
_exptl_absorpt_correction_T_max 0.97698
_exptl_absorpt_correction_T_min 0.69375
_exptl_absorpt_correction_type empirical
_exptl_crystal_density_diffrn 1.461
_exptl_crystal_density_method 'not measured'
_exptl_crystal_F_000 852
_exptl_crystal_size_max 0.4
_exptl_crystal_size_mid 0.3
_exptl_crystal_size_min 0.2
_refine_diff_density_max 8.494
_refine_diff_density_min -4.955
_refine_diff_density_rms 0.257
_refine_ls_extinction_method none
_refine_ls_goodness_of_fit_ref 1.068
_refine_ls_hydrogen_treatment constr
_refine_ls_matrix_type full
_refine_ls_number_parameters 406
_refine_ls_number_reflns 9258
_refine_ls_number_restraints 4
_refine_ls_restrained_S_all 1.077
_refine_ls_R_factor_all 0.0529
_refine_ls_R_factor_gt 0.0470
_refine_ls_shift/su_max 0.004
_refine_ls_shift/su_mean 0.000
_refine_ls_structure_factor_coef Fsqd
_refine_ls_weighting_details 'calc w=1/[\s^2^(Fo^2^)+(0.0783P)^2^+2.9927P] where P=(Fo^2^+2Fc^2^)/3'
_refine_ls_weighting_scheme calc
_refine_ls_wR_factor_gt 0.1231
_refine_ls_wR_factor_ref 0.1293
_reflns_number_gt 8225
_reflns_number_total 9258
_reflns_threshold_expression >2sigma(I)
_cod_data_source_file b717787a.txt
_cod_data_source_block jn23m
_cod_depositor_comments
;
The following automatic conversions were performed:
'_symmetry_cell_setting' value 'Triclinic' changed to 'triclinic'
according to '/home/saulius/struct/CIF-dictionaries/cif_core.dic'
dictionary named 'cif_core.dic' version 2.4.1 from 2010-06-29.

Automatic conversion script
Id: cif_fix_enum 1527 2010-12-29 10:47:43Z saulius 
;
_cod_original_sg_symbol_H-M P-1
_cod_database_code 7003642

loop_
_symmetry_equiv_pos_as_xyz
'x, y, z'
'-x, -y, -z'

loop_
_atom_site_label
_atom_site_type_symbol
_atom_site_fract_x
_atom_site_fract_y
_atom_site_fract_z
_atom_site_U_iso_or_equiv
_atom_site_adp_type
_atom_site_occupancy
_atom_site_symmetry_multiplicity
_atom_site_calc_flag
_atom_site_refinement_flags
_atom_site_disorder_assembly
_atom_site_disorder_group
Au1 Au 0.98853(2) 0.751413(18) 0.502004(6) 0.01649(8) Uani 1 1 d . . .
O1 O 0.6360(5) 0.0964(4) 0.54460(18) 0.0345(10) Uani 1 1 d . . .
O2 O 0.6071(5) 0.3238(5) 0.5609(2) 0.0414(11) Uani 1 1 d . . .
O3 O 0.6918(6) 0.2055(6) 0.6221(2) 0.0490(12) Uani 1 1 d . . .
O4 O 0.6546(6) 0.60156(11) 0.60384(11) 0.119(4) Uani 1 1 d D . .
H4B H 0.6506 0.6792 0.5866 0.143 Uiso 1 1 d D . .
H4C H 0.6265 0.5061 0.6005 0.143 Uiso 1 1 d D . .
O5 O 0.5900(4) 0.78294(18) 0.53228(14) 0.0443(12) Uani 1 1 d D . .
H5B H 0.5144 0.7555 0.5078 0.053 Uiso 1 1 d D . .
H5C H 0.6072 0.8735 0.5443 0.053 Uiso 1 1 d D . .
N1 N 1.0797(5) 0.9118(5) 0.55800(16) 0.0156(8) Uani 1 1 d . . .
N2 N 1.1008(5) 1.0845(5) 0.62270(16) 0.0147(8) Uani 1 1 d . . .
N3 N 0.9007(5) 0.5908(4) 0.44571(16) 0.0141(8) Uani 1 1 d . . .
N4 N 0.8912(5) 0.4204(5) 0.38109(16) 0.0139(8) Uani 1 1 d . . .
N5 N 0.6451(5) 0.2022(5) 0.57574(17) 0.0240(10) Uani 1 1 d . . .
C1 C 1.2453(6) 0.9630(6) 0.5720(2) 0.0188(10) Uani 1 1 d . . .
H1A H 1.3347 0.9292 0.5562 0.023 Uiso 1 1 calc R . .
C2 C 1.2589(6) 1.0693(6) 0.6121(2) 0.0182(9) Uani 1 1 d . . .
H2A H 1.3582 1.1230 0.6294 0.022 Uiso 1 1 calc R . .
C3 C 0.9965(6) 0.9882(5) 0.58985(19) 0.0158(9) Uani 1 1 d . . .
H3A H 0.8797 0.9759 0.5893 0.019 Uiso 1 1 calc R . .
C4 C 0.7376(6) 0.5334(6) 0.4314(2) 0.0215(10) Uani 1 1 d . . .
H4A H 0.6453 0.5627 0.4470 0.026 Uiso 1 1 calc R . .
C5 C 0.7305(6) 0.4277(6) 0.3912(2) 0.0204(10) Uani 1 1 d . . .
H5A H 0.6337 0.3702 0.3736 0.025 Uiso 1 1 calc R . .
C6 C 0.9897(6) 0.5191(5) 0.41427(19) 0.0151(9) Uani 1 1 d . . .
H6A H 1.1069 0.5361 0.4154 0.018 Uiso 1 1 calc R . .
C7 C 1.0545(6) 1.1761(6) 0.66664(19) 0.0181(9) Uani 1 1 d . . .
H7A H 0.9550 1.2140 0.6557 0.022 Uiso 1 1 calc R . .
H7B H 1.1452 1.2629 0.6755 0.022 Uiso 1 1 calc R . .
C8 C 1.0198(6) 1.0858(5) 0.71531(18) 0.0151(9) Uani 1 1 d . . .
H8A H 1.1196 1.0481 0.7260 0.018 Uiso 1 1 calc R . .
H8B H 0.9298 0.9987 0.7062 0.018 Uiso 1 1 calc R . .
C9 C 0.9704(6) 1.1779(5) 0.76188(18) 0.0149(9) Uani 1 1 d . . .
H9A H 0.8721 1.2176 0.7509 0.018 Uiso 1 1 calc R . .
H9B H 1.0614 1.2637 0.7716 0.018 Uiso 1 1 calc R . .
C10 C 0.9315(6) 1.0859(5) 0.81036(19) 0.0147(9) Uani 1 1 d . . .
H10A H 0.8405 1.0002 0.8005 0.018 Uiso 1 1 calc R . .
H10B H 1.0297 1.0458 0.8211 0.018 Uiso 1 1 calc R . .
C11 C 0.8823(6) 1.1755(5) 0.85759(18) 0.0143(9) Uani 1 1 d . . .
H11A H 0.7849 1.2166 0.8467 0.017 Uiso 1 1 calc R . .
H11B H 0.9739 1.2605 0.8677 0.017 Uiso 1 1 calc R . .
C12 C 0.8414(6) 1.0833(5) 0.90595(19) 0.0144(9) Uani 1 1 d . . .
H12A H 0.7498 0.9983 0.8959 0.017 Uiso 1 1 calc R . .
H12B H 0.9388 1.0421 0.9168 0.017 Uiso 1 1 calc R . .
C13 C 0.7925(6) 1.1726(5) 0.95299(18) 0.0143(9) Uani 1 1 d . . .
H13A H 0.6954 1.2140 0.9421 0.017 Uiso 1 1 calc R . .
H13B H 0.8843 1.2575 0.9631 0.017 Uiso 1 1 calc R . .
C14 C 0.7512(6) 1.0812(5) 1.00132(18) 0.0143(9) Uani 1 1 d . . .
H14A H 0.8481 1.0394 1.0122 0.017 Uiso 1 1 calc R . .
H14B H 0.6590 0.9967 0.9913 0.017 Uiso 1 1 calc R . .
C15 C 0.7031(6) 1.1716(5) 1.04849(19) 0.0146(9) Uani 1 1 d . . .
H15A H 0.7955 1.2560 1.0585 0.018 Uiso 1 1 calc R . .
H15B H 0.6066 1.2137 1.0375 0.018 Uiso 1 1 calc R . .
C16 C 0.6609(6) 1.0816(5) 1.09701(19) 0.0146(9) Uani 1 1 d . . .
H16A H 0.7575 1.0400 1.1083 0.018 Uiso 1 1 calc R . .
H16B H 0.5687 0.9969 1.0871 0.018 Uiso 1 1 calc R . .
C17 C 0.6120(6) 1.1738(5) 1.14368(19) 0.0147(9) Uani 1 1 d . . .
H17A H 0.7044 1.2584 1.1535 0.018 Uiso 1 1 calc R . .
H17B H 0.5157 1.2157 1.1323 0.018 Uiso 1 1 calc R . .
C18 C 0.5690(6) 1.0850(5) 1.19243(19) 0.0155(9) Uani 1 1 d . . .
H18A H 0.6664 1.0456 1.2046 0.019 Uiso 1 1 calc R . .
H18B H 0.4788 0.9987 1.1824 0.019 Uiso 1 1 calc R . .
C19 C 0.5157(6) 1.1772(6) 1.23829(19) 0.0180(9) Uani 1 1 d . . .
H19A H 0.6057 1.2638 1.2481 0.022 Uiso 1 1 calc R . .
H19B H 0.4179 1.2161 1.2262 0.022 Uiso 1 1 calc R . .
C20 C 0.4735(7) 1.0892(7) 1.2873(2) 0.0251(11) Uani 1 1 d . . .
H20A H 0.4413 1.1542 1.3153 0.038 Uiso 1 1 calc R . .
H20B H 0.5702 1.0516 1.2998 0.038 Uiso 1 1 calc R . .
H20C H 0.3820 1.0051 1.2782 0.038 Uiso 1 1 calc R . .
C21 C 0.9454(6) 0.3306(5) 0.33778(18) 0.0146(9) Uani 1 1 d . . .
H21A H 0.8591 0.2405 0.3289 0.017 Uiso 1 1 calc R . .
H21B H 1.0472 0.2979 0.3497 0.017 Uiso 1 1 calc R . .
C22 C 0.9786(6) 0.4185(5) 0.28860(19) 0.0150(9) Uani 1 1 d . . .
H22A H 1.0676 0.5067 0.2973 0.018 Uiso 1 1 calc R . .
H22B H 0.8779 0.4546 0.2777 0.018 Uiso 1 1 calc R . .
C23 C 1.0288(6) 0.3263(5) 0.24252(18) 0.0145(9) Uani 1 1 d . . .
H23A H 0.9383 0.2398 0.2331 0.017 Uiso 1 1 calc R . .
H23B H 1.1273 0.2876 0.2538 0.017 Uiso 1 1 calc R . .
C24 C 1.0674(6) 0.4158(5) 0.19353(18) 0.0147(9) Uani 1 1 d . . .
H24A H 1.1592 0.5011 0.2030 0.018 Uiso 1 1 calc R . .
H24B H 0.9695 0.4566 0.1830 0.018 Uiso 1 1 calc R . .
C25 C 1.1146(6) 0.3256(5) 0.14611(18) 0.0147(9) Uani 1 1 d . . .
H25A H 1.2114 0.2834 0.1567 0.018 Uiso 1 1 calc R . .
H25B H 1.0221 0.2414 0.1361 0.018 Uiso 1 1 calc R . .
C26 C 1.1558(6) 0.4171(5) 0.09791(18) 0.0137(8) Uani 1 1 d . . .
H26A H 1.2479 0.5017 0.1080 0.016 Uiso 1 1 calc R . .
H26B H 1.0588 0.4589 0.0872 0.016 Uiso 1 1 calc R . .
C27 C 1.2041(6) 0.3273(5) 0.05044(18) 0.0144(9) Uani 1 1 d . . .
H27A H 1.3010 0.2853 0.0612 0.017 Uiso 1 1 calc R . .
H27B H 1.1119 0.2428 0.0403 0.017 Uiso 1 1 calc R . .
C28 C 1.2456(6) 0.4190(5) 0.00222(19) 0.0145(9) Uani 1 1 d . . .
H28A H 1.3376 0.5037 0.0123 0.017 Uiso 1 1 calc R . .
H28B H 1.1486 0.4605 -0.0087 0.017 Uiso 1 1 calc R . .
C29 C 1.2944(6) 0.3285(5) -0.04473(18) 0.0142(9) Uani 1 1 d . . .
H29A H 1.3912 0.2869 -0.0337 0.017 Uiso 1 1 calc R . .
H29B H 1.2023 0.2438 -0.0547 0.017 Uiso 1 1 calc R . .
C30 C 1.3362(6) 0.4189(5) -0.09322(18) 0.0140(9) Uani 1 1 d . . .
H30A H 1.2395 0.4606 -0.1044 0.017 Uiso 1 1 calc R . .
H30B H 1.4285 0.5035 -0.0833 0.017 Uiso 1 1 calc R . .
C31 C 1.3845(6) 0.3273(5) -0.13988(18) 0.0151(9) Uani 1 1 d . . .
H31A H 1.2923 0.2424 -0.1495 0.018 Uiso 1 1 calc R . .
H31B H 1.4813 0.2858 -0.1287 0.018 Uiso 1 1 calc R . .
C32 C 1.4263(6) 0.4160(5) -0.18892(19) 0.0151(9) Uani 1 1 d . . .
H32A H 1.3290 0.4561 -0.2005 0.018 Uiso 1 1 calc R . .
H32B H 1.5175 0.5018 -0.1792 0.018 Uiso 1 1 calc R . .
C33 C 1.4770(6) 0.3241(6) -0.2351(2) 0.0178(9) Uani 1 1 d . . .
H33A H 1.5750 0.2847 -0.2237 0.021 Uiso 1 1 calc R . .
H33B H 1.3863 0.2380 -0.2448 0.021 Uiso 1 1 calc R . .
C34 C 1.5171(7) 0.4137(6) -0.2838(2) 0.0228(11) Uani 1 1 d . . .
H34A H 1.5481 0.3495 -0.3123 0.034 Uiso 1 1 calc R . .
H34B H 1.6089 0.4975 -0.2747 0.034 Uiso 1 1 calc R . .
H34C H 1.4199 0.4517 -0.2957 0.034 Uiso 1 1 calc R . .

loop_
_atom_site_aniso_label
_atom_site_aniso_U_11
_atom_site_aniso_U_22
_atom_site_aniso_U_33
_atom_site_aniso_U_23
_atom_site_aniso_U_13
_atom_site_aniso_U_12
Au1 0.02293(11) 0.01475(11) 0.01250(11) -0.00139(7) 0.00153(7) 0.00594(7)
O1 0.035(2) 0.017(2) 0.050(3) -0.0134(18) 0.0043(19) 0.0057(16)
O2 0.036(2) 0.027(2) 0.065(3) -0.004(2) 0.009(2) 0.0150(18)
O3 0.049(3) 0.044(3) 0.054(3) -0.007(2) 0.011(2) 0.012(2)
O4 0.048(3) 0.069(5) 0.262(11) 0.077(6) 0.078(5) 0.035(3)
O5 0.045(3) 0.037(3) 0.052(3) 0.010(2) -0.005(2) 0.010(2)
N1 0.0199(18) 0.015(2) 0.0125(19) -0.0016(15) 0.0024(15) 0.0046(15)
N2 0.0202(18) 0.014(2) 0.0104(18) -0.0005(15) 0.0023(15) 0.0041(15)
N3 0.0201(18) 0.0109(19) 0.0117(18) -0.0027(15) 0.0014(15) 0.0045(14)
N4 0.0163(17) 0.0137(19) 0.0120(18) 0.0007(15) 0.0024(14) 0.0039(14)
N5 0.0125(17) 0.040(3) 0.018(2) -0.0075(19) 0.0000(15) 0.0034(17)
C1 0.019(2) 0.019(2) 0.018(2) -0.0018(19) 0.0044(18) 0.0036(18)
C2 0.017(2) 0.019(2) 0.016(2) -0.0019(19) 0.0023(18) 0.0002(18)
C3 0.019(2) 0.015(2) 0.015(2) -0.0017(18) 0.0011(17) 0.0062(17)
C4 0.018(2) 0.027(3) 0.021(2) -0.002(2) 0.0046(19) 0.0080(19)
C5 0.015(2) 0.027(3) 0.020(2) -0.003(2) 0.0009(18) 0.0052(19)
C6 0.018(2) 0.014(2) 0.014(2) -0.0005(17) 0.0016(17) 0.0067(17)
C7 0.028(2) 0.014(2) 0.013(2) -0.0007(18) 0.0050(19) 0.0059(18)
C8 0.021(2) 0.013(2) 0.011(2) -0.0020(17) 0.0016(17) 0.0046(17)
C9 0.020(2) 0.012(2) 0.013(2) -0.0006(17) 0.0028(17) 0.0041(17)
C10 0.019(2) 0.011(2) 0.014(2) -0.0004(17) 0.0015(17) 0.0039(16)
C11 0.020(2) 0.012(2) 0.011(2) 0.0001(17) 0.0015(17) 0.0037(17)
C12 0.018(2) 0.011(2) 0.014(2) -0.0022(17) 0.0015(17) 0.0040(16)
C13 0.019(2) 0.012(2) 0.013(2) -0.0015(17) 0.0019(17) 0.0030(16)
C14 0.018(2) 0.012(2) 0.013(2) -0.0002(17) 0.0008(17) 0.0036(16)
C15 0.019(2) 0.011(2) 0.013(2) 0.0017(17) 0.0021(17) 0.0029(17)
C16 0.019(2) 0.012(2) 0.014(2) 0.0007(17) 0.0025(17) 0.0035(16)
C17 0.019(2) 0.012(2) 0.013(2) 0.0006(17) 0.0007(17) 0.0029(16)
C18 0.021(2) 0.012(2) 0.013(2) -0.0008(17) 0.0019(17) 0.0035(17)
C19 0.021(2) 0.018(2) 0.014(2) -0.0013(18) 0.0018(18) 0.0032(18)
C20 0.031(3) 0.028(3) 0.014(2) -0.001(2) 0.003(2) 0.001(2)
C21 0.022(2) 0.011(2) 0.011(2) -0.0014(17) 0.0014(17) 0.0037(17)
C22 0.021(2) 0.012(2) 0.012(2) 0.0004(17) 0.0039(17) 0.0046(17)
C23 0.021(2) 0.011(2) 0.012(2) -0.0007(17) 0.0021(17) 0.0041(17)
C24 0.019(2) 0.012(2) 0.013(2) 0.0006(17) 0.0039(17) 0.0041(17)
C25 0.020(2) 0.012(2) 0.012(2) -0.0021(17) 0.0032(17) 0.0032(17)
C26 0.018(2) 0.011(2) 0.012(2) -0.0012(17) 0.0016(16) 0.0029(16)
C27 0.021(2) 0.010(2) 0.013(2) 0.0002(17) 0.0031(17) 0.0049(17)
C28 0.019(2) 0.011(2) 0.014(2) 0.0002(17) 0.0018(17) 0.0029(16)
C29 0.019(2) 0.012(2) 0.012(2) 0.0000(17) 0.0015(17) 0.0047(17)
C30 0.019(2) 0.012(2) 0.012(2) 0.0008(17) 0.0029(17) 0.0035(16)
C31 0.021(2) 0.013(2) 0.012(2) 0.0001(17) 0.0029(17) 0.0050(17)
C32 0.021(2) 0.013(2) 0.012(2) 0.0024(17) 0.0031(17) 0.0056(17)
C33 0.022(2) 0.015(2) 0.016(2) -0.0007(18) 0.0042(18) 0.0039(18)
C34 0.029(2) 0.025(3) 0.013(2) 0.002(2) 0.006(2) 0.003(2)

loop_
_atom_type_symbol
_atom_type_description
_atom_type_scat_dispersion_real
_atom_type_scat_dispersion_imag
_atom_type_scat_source
C C 0.0033 0.0016 'International Tables Vol C Tables 4.2.6.8 and 6.1.1.4'
H H 0.0000 0.0000 'International Tables Vol C Tables 4.2.6.8 and 6.1.1.4'
N N 0.0061 0.0033 'International Tables Vol C Tables 4.2.6.8 and 6.1.1.4'
O O 0.0106 0.0060 'International Tables Vol C Tables 4.2.6.8 and 6.1.1.4'
Au Au -2.0133 8.8022 'International Tables Vol C Tables 4.2.6.8 and 6.1.1.4'

loop_
_geom_angle_atom_site_label_1
_geom_angle_atom_site_label_2
_geom_angle_atom_site_label_3
_geom_angle
_geom_angle_site_symmetry_1
_geom_angle_site_symmetry_3
_geom_angle_publ_flag
N1 Au1 N3 179.16(14) . . ?
H4B O4 H4C 140.8 . . ?
H5B O5 H5C 117.5 . . ?
C3 N1 C1 106.2(4) . . ?
C3 N1 Au1 128.1(3) . . ?
C1 N1 Au1 125.8(3) . . ?
C3 N2 C2 107.9(4) . . ?
C3 N2 C7 125.9(4) . . ?
C2 N2 C7 125.8(4) . . ?
C6 N3 C4 106.5(4) . . ?
C6 N3 Au1 126.5(3) . . ?
C4 N3 Au1 127.0(3) . . ?
C6 N4 C5 108.0(4) . . ?
C6 N4 C21 125.6(4) . . ?
C5 N4 C21 126.2(4) . . ?
O1 N5 O3 124.5(6) . . ?
O1 N5 O2 120.7(5) . . ?
O3 N5 O2 114.8(5) . . ?
C2 C1 N1 108.8(4) . . ?
C2 C1 H1A 125.6 . . ?
N1 C1 H1A 125.6 . . ?
C1 C2 N2 106.6(4) . . ?
C1 C2 H2A 126.7 . . ?
N2 C2 H2A 126.7 . . ?
N1 C3 N2 110.4(4) . . ?
N1 C3 H3A 124.8 . . ?
N2 C3 H3A 124.8 . . ?
C5 C4 N3 108.6(4) . . ?
C5 C4 H4A 125.7 . . ?
N3 C4 H4A 125.7 . . ?
C4 C5 N4 106.5(4) . . ?
C4 C5 H5A 126.7 . . ?
N4 C5 H5A 126.7 . . ?
N4 C6 N3 110.4(4) . . ?
N4 C6 H6A 124.8 . . ?
N3 C6 H6A 124.8 . . ?
N2 C7 C8 110.7(4) . . ?
N2 C7 H7A 109.5 . . ?
C8 C7 H7A 109.5 . . ?
N2 C7 H7B 109.5 . . ?
C8 C7 H7B 109.5 . . ?
H7A C7 H7B 108.1 . . ?
C7 C8 C9 112.1(4) . . ?
C7 C8 H8A 109.2 . . ?
C9 C8 H8A 109.2 . . ?
C7 C8 H8B 109.2 . . ?
C9 C8 H8B 109.2 . . ?
H8A C8 H8B 107.9 . . ?
C8 C9 C10 112.0(4) . . ?
C8 C9 H9A 109.2 . . ?
C10 C9 H9A 109.2 . . ?
C8 C9 H9B 109.2 . . ?
C10 C9 H9B 109.2 . . ?
H9A C9 H9B 107.9 . . ?
C11 C10 C9 113.1(4) . . ?
C11 C10 H10A 109.0 . . ?
C9 C10 H10A 109.0 . . ?
C11 C10 H10B 109.0 . . ?
C9 C10 H10B 109.0 . . ?
H10A C10 H10B 107.8 . . ?
C10 C11 C12 113.2(4) . . ?
C10 C11 H11A 108.9 . . ?
C12 C11 H11A 108.9 . . ?
C10 C11 H11B 108.9 . . ?
C12 C11 H11B 108.9 . . ?
H11A C11 H11B 107.7 . . ?
C13 C12 C11 113.2(4) . . ?
C13 C12 H12A 108.9 . . ?
C11 C12 H12A 108.9 . . ?
C13 C12 H12B 108.9 . . ?
C11 C12 H12B 108.9 . . ?
H12A C12 H12B 107.8 . . ?
C12 C13 C14 113.5(4) . . ?
C12 C13 H13A 108.9 . . ?
C14 C13 H13A 108.9 . . ?
C12 C13 H13B 108.9 . . ?
C14 C13 H13B 108.9 . . ?
H13A C13 H13B 107.7 . . ?
C13 C14 C15 113.2(4) . . ?
C13 C14 H14A 108.9 . . ?
C15 C14 H14A 108.9 . . ?
C13 C14 H14B 108.9 . . ?
C15 C14 H14B 108.9 . . ?
H14A C14 H14B 107.7 . . ?
C16 C15 C14 113.8(4) . . ?
C16 C15 H15A 108.8 . . ?
C14 C15 H15A 108.8 . . ?
C16 C15 H15B 108.8 . . ?
C14 C15 H15B 108.8 . . ?
H15A C15 H15B 107.7 . . ?
C15 C16 C17 113.0(4) . . ?
C15 C16 H16A 109.0 . . ?
C17 C16 H16A 109.0 . . ?
C15 C16 H16B 109.0 . . ?
C17 C16 H16B 109.0 . . ?
H16A C16 H16B 107.8 . . ?
C18 C17 C16 113.5(4) . . ?
C18 C17 H17A 108.9 . . ?
C16 C17 H17A 108.9 . . ?
C18 C17 H17B 108.9 . . ?
C16 C17 H17B 108.9 . . ?
H17A C17 H17B 107.7 . . ?
C17 C18 C19 113.1(4) . . ?
C17 C18 H18A 109.0 . . ?
C19 C18 H18A 109.0 . . ?
C17 C18 H18B 109.0 . . ?
C19 C18 H18B 109.0 . . ?
H18A C18 H18B 107.8 . . ?
C20 C19 C18 113.3(4) . . ?
C20 C19 H19A 108.9 . . ?
C18 C19 H19A 108.9 . . ?
C20 C19 H19B 108.9 . . ?
C18 C19 H19B 108.9 . . ?
H19A C19 H19B 107.7 . . ?
C19 C20 H20A 109.5 . . ?
C19 C20 H20B 109.5 . . ?
H20A C20 H20B 109.5 . . ?
C19 C20 H20C 109.5 . . ?
H20A C20 H20C 109.5 . . ?
H20B C20 H20C 109.5 . . ?
N4 C21 C22 111.4(4) . . ?
N4 C21 H21A 109.3 . . ?
C22 C21 H21A 109.3 . . ?
N4 C21 H21B 109.3 . . ?
C22 C21 H21B 109.3 . . ?
H21A C21 H21B 108.0 . . ?
C21 C22 C23 112.5(4) . . ?
C21 C22 H22A 109.1 . . ?
C23 C22 H22A 109.1 . . ?
C21 C22 H22B 109.1 . . ?
C23 C22 H22B 109.1 . . ?
H22A C22 H22B 107.8 . . ?
C22 C23 C24 112.6(4) . . ?
C22 C23 H23A 109.1 . . ?
C24 C23 H23A 109.1 . . ?
C22 C23 H23B 109.1 . . ?
C24 C23 H23B 109.1 . . ?
H23A C23 H23B 107.8 . . ?
C23 C24 C25 114.0(4) . . ?
C23 C24 H24A 108.8 . . ?
C25 C24 H24A 108.8 . . ?
C23 C24 H24B 108.8 . . ?
C25 C24 H24B 108.8 . . ?
H24A C24 H24B 107.6 . . ?
C26 C25 C24 113.4(4) . . ?
C26 C25 H25A 108.9 . . ?
C24 C25 H25A 108.9 . . ?
C26 C25 H25B 108.9 . . ?
C24 C25 H25B 108.9 . . ?
H25A C25 H25B 107.7 . . ?
C25 C26 C27 113.5(4) . . ?
C25 C26 H26A 108.9 . . ?
C27 C26 H26A 108.9 . . ?
C25 C26 H26B 108.9 . . ?
C27 C26 H26B 108.9 . . ?
H26A C26 H26B 107.7 . . ?
C28 C27 C26 113.4(4) . . ?
C28 C27 H27A 108.9 . . ?
C26 C27 H27A 108.9 . . ?
C28 C27 H27B 108.9 . . ?
C26 C27 H27B 108.9 . . ?
H27A C27 H27B 107.7 . . ?
C27 C28 C29 112.9(4) . . ?
C27 C28 H28A 109.0 . . ?
C29 C28 H28A 109.0 . . ?
C27 C28 H28B 109.0 . . ?
C29 C28 H28B 109.0 . . ?
H28A C28 H28B 107.8 . . ?
C30 C29 C28 113.5(4) . . ?
C30 C29 H29A 108.9 . . ?
C28 C29 H29A 108.9 . . ?
C30 C29 H29B 108.9 . . ?
C28 C29 H29B 108.9 . . ?
H29A C29 H29B 107.7 . . ?
C31 C30 C29 113.0(4) . . ?
C31 C30 H30A 109.0 . . ?
C29 C30 H30A 109.0 . . ?
C31 C30 H30B 109.0 . . ?
C29 C30 H30B 109.0 . . ?
H30A C30 H30B 107.8 . . ?
C30 C31 C32 113.7(4) . . ?
C30 C31 H31A 108.8 . . ?
C32 C31 H31A 108.8 . . ?
C30 C31 H31B 108.8 . . ?
C32 C31 H31B 108.8 . . ?
H31A C31 H31B 107.7 . . ?
C33 C32 C31 113.3(4) . . ?
C33 C32 H32A 108.9 . . ?
C31 C32 H32A 108.9 . . ?
C33 C32 H32B 108.9 . . ?
C31 C32 H32B 108.9 . . ?
H32A C32 H32B 107.7 . . ?
C34 C33 C32 112.7(4) . . ?
C34 C33 H33A 109.0 . . ?
C32 C33 H33A 109.0 . . ?
C34 C33 H33B 109.0 . . ?
C32 C33 H33B 109.0 . . ?
H33A C33 H33B 107.8 . . ?
C33 C34 H34A 109.5 . . ?
C33 C34 H34B 109.5 . . ?
H34A C34 H34B 109.5 . . ?
C33 C34 H34C 109.5 . . ?
H34A C34 H34C 109.5 . . ?
H34B C34 H34C 109.5 . . ?

loop_
_geom_bond_atom_site_label_1
_geom_bond_atom_site_label_2
_geom_bond_distance
_geom_bond_site_symmetry_2
_geom_bond_publ_flag
Au1 N1 2.002(4) . ?
Au1 N3 2.003(4) . ?
O1 N5 1.207(6) . ?
O2 N5 1.285(6) . ?
O3 N5 1.218(7) . ?
O4 H4B 0.8577 . ?
O4 H4C 0.8588 . ?
O5 H5B 0.8552 . ?
O5 H5C 0.8523 . ?
N1 C3 1.336(6) . ?
N1 C1 1.385(6) . ?
N2 C3 1.337(6) . ?
N2 C2 1.377(6) . ?
N2 C7 1.465(6) . ?
N3 C6 1.336(6) . ?
N3 C4 1.377(6) . ?
N4 C6 1.330(6) . ?
N4 C5 1.377(6) . ?
N4 C21 1.472(6) . ?
C1 C2 1.354(7) . ?
C1 H1A 0.9500 . ?
C2 H2A 0.9500 . ?
C3 H3A 0.9500 . ?
C4 C5 1.359(7) . ?
C4 H4A 0.9500 . ?
C5 H5A 0.9500 . ?
C6 H6A 0.9500 . ?
C7 C8 1.520(6) . ?
C7 H7A 0.9900 . ?
C7 H7B 0.9900 . ?
C8 C9 1.528(6) . ?
C8 H8A 0.9900 . ?
C8 H8B 0.9900 . ?
C9 C10 1.529(6) . ?
C9 H9A 0.9900 . ?
C9 H9B 0.9900 . ?
C10 C11 1.527(6) . ?
C10 H10A 0.9900 . ?
C10 H10B 0.9900 . ?
C11 C12 1.529(6) . ?
C11 H11A 0.9900 . ?
C11 H11B 0.9900 . ?
C12 C13 1.521(6) . ?
C12 H12A 0.9900 . ?
C12 H12B 0.9900 . ?
C13 C14 1.525(6) . ?
C13 H13A 0.9900 . ?
C13 H13B 0.9900 . ?
C14 C15 1.526(6) . ?
C14 H14A 0.9900 . ?
C14 H14B 0.9900 . ?
C15 C16 1.523(6) . ?
C15 H15A 0.9900 . ?
C15 H15B 0.9900 . ?
C16 C17 1.529(6) . ?
C16 H16A 0.9900 . ?
C16 H16B 0.9900 . ?
C17 C18 1.524(6) . ?
C17 H17A 0.9900 . ?
C17 H17B 0.9900 . ?
C18 C19 1.529(6) . ?
C18 H18A 0.9900 . ?
C18 H18B 0.9900 . ?
C19 C20 1.523(7) . ?
C19 H19A 0.9900 . ?
C19 H19B 0.9900 . ?
C20 H20A 0.9800 . ?
C20 H20B 0.9800 . ?
C20 H20C 0.9800 . ?
C21 C22 1.517(6) . ?
C21 H21A 0.9900 . ?
C21 H21B 0.9900 . ?
C22 C23 1.522(6) . ?
C22 H22A 0.9900 . ?
C22 H22B 0.9900 . ?
C23 C24 1.526(6) . ?
C23 H23A 0.9900 . ?
C23 H23B 0.9900 . ?
C24 C25 1.527(6) . ?
C24 H24A 0.9900 . ?
C24 H24B 0.9900 . ?
C25 C26 1.522(6) . ?
C25 H25A 0.9900 . ?
C25 H25B 0.9900 . ?
C26 C27 1.530(6) . ?
C26 H26A 0.9900 . ?
C26 H26B 0.9900 . ?
C27 C28 1.525(6) . ?
C27 H27A 0.9900 . ?
C27 H27B 0.9900 . ?
C28 C29 1.525(6) . ?
C28 H28A 0.9900 . ?
C28 H28B 0.9900 . ?
C29 C30 1.525(6) . ?
C29 H29A 0.9900 . ?
C29 H29B 0.9900 . ?
C30 C31 1.524(6) . ?
C30 H30A 0.9900 . ?
C30 H30B 0.9900 . ?
C31 C32 1.528(6) . ?
C31 H31A 0.9900 . ?
C31 H31B 0.9900 . ?
C32 C33 1.524(6) . ?
C32 H32A 0.9900 . ?
C32 H32B 0.9900 . ?
C33 C34 1.522(7) . ?
C33 H33A 0.9900 . ?
C33 H33B 0.9900 . ?
C34 H34A 0.9800 . ?
C34 H34B 0.9800 . ?
C34 H34C 0.9800 . ?
